data_2203610
loop_
_publ_author_name
'Mikki Vinodu'
'Israel Goldberg'

_publ_section_title
;
 <i>catena</i>-Poly[[bis(pyridine-\k<i>N</i>)cobalt(II)]-\m-oxalato]
 0.25-hydrate]
;
_journal_issue 5
_journal_name_full 'Acta Crystallographica Section E'
_journal_page_first m527
_journal_page_last m529
_journal_paper_doi 10.1107/S1600536804007512
_journal_volume 60
_journal_year 2004
_chemical_formula_iupac '[Co (C2 O4) (C5 H5 N)2], 0.25H2 O'
_chemical_formula_moiety 'C12 H10 Co N2 O4, 0.25H2 O'
_chemical_formula_sum 'C12 H10.5 Co N2 O4.25'
_chemical_formula_weight 309.65
_chemical_name_systematic
;
catena-Poly[[bis(pyridine-\kN)cobalt(II)]-\m-oxalato] 0.25-hydrate]
;
_space_group_IT_number 14
_symmetry_cell_setting monoclinic
_symmetry_space_group_name_Hall '-P 2yn'
_symmetry_space_group_name_H-M 'P 1 21/n 1'
_atom_sites_solution_hydrogens geom
_atom_sites_solution_primary direct
_atom_sites_solution_secondary difmap
_audit_creation_method SHELXL-97
_cell_angle_alpha 90.00
_cell_angle_beta 94.369(2)
_cell_angle_gamma 90.00
_cell_formula_units_Z 4
_cell_length_a 9.4320(3)
_cell_length_b 9.1810(4)
_cell_length_c 14.9370(5)
_cell_measurement_reflns_used 2213
_cell_measurement_temperature 110(2)
_cell_measurement_theta_max 27.49
_cell_measurement_theta_min 2.47
_cell_volume 1289.71(8)
_computing_cell_refinement 'DENZO (Otwinowski & Minor, 1997)'
_computing_data_collection 'COLLECT (Nonius, 1999)'
_computing_data_reduction DENZO
_computing_molecular_graphics
;
ORTEPIII (Burnett & Johnson, 1996) and
MERCURY (Bruno et al., 2002)
;
_computing_publication_material SHELXL97
_computing_structure_refinement 'SHELXL97 (Sheldrick, 1997)'
_computing_structure_solution 'SIR97 (Altomare et al., 1994)'
_diffrn_ambient_temperature 110(2)
_diffrn_detector_area_resol_mean '56 microns'
_diffrn_measured_fraction_theta_full 0.974
_diffrn_measured_fraction_theta_max 0.974
_diffrn_measurement_device_type 'Nonius KappaCCD'
_diffrn_measurement_method '1\% \f and \w'
_diffrn_radiation_monochromator graphite
_diffrn_radiation_source 'fine-focus sealed tube'
_diffrn_radiation_type MoK\a
_diffrn_radiation_wavelength 0.71073
_diffrn_reflns_av_R_equivalents 0.0460
_diffrn_reflns_av_sigmaI/netI 0.0387
_diffrn_reflns_limit_h_max 12
_diffrn_reflns_limit_h_min -12
_diffrn_reflns_limit_k_max 11
_diffrn_reflns_limit_k_min -11
_diffrn_reflns_limit_l_max 19
_diffrn_reflns_limit_l_min -19
_diffrn_reflns_number 9965
_diffrn_reflns_theta_full 27.49
_diffrn_reflns_theta_max 27.49
_diffrn_reflns_theta_min 2.47
_diffrn_standards_decay_% 0
_diffrn_standards_number 0
_exptl_absorpt_coefficient_mu 1.344
_exptl_absorpt_correction_T_max 0.8781
_exptl_absorpt_correction_T_min 0.6523
_exptl_absorpt_correction_type multi-scan
_exptl_absorpt_process_details '(Blessing, 1995)'
_exptl_crystal_colour pink
_exptl_crystal_density_diffrn 1.595
_exptl_crystal_density_method 'not measured'
_exptl_crystal_description rods
_exptl_crystal_F_000 630
_exptl_crystal_size_max 0.35
_exptl_crystal_size_mid 0.15
_exptl_crystal_size_min 0.10
_refine_diff_density_max 0.648
_refine_diff_density_min -0.768
_refine_ls_extinction_method none
_refine_ls_goodness_of_fit_ref 1.024
_refine_ls_hydrogen_treatment constr
_refine_ls_matrix_type full
_refine_ls_number_parameters 182
_refine_ls_number_reflns 2884
_refine_ls_number_restraints 0
_refine_ls_restrained_S_all 1.024
_refine_ls_R_factor_all 0.0557
_refine_ls_R_factor_gt 0.0389
_refine_ls_shift/su_max 0.000
_refine_ls_shift/su_mean 0.000
_refine_ls_structure_factor_coef Fsqd
_refine_ls_weighting_details 'calc w = 1/[\s^2^(Fo^2^)+(0.0729P)^2^+0.0368P] where P = (Fo^2^+2Fc^2^)/3'
_refine_ls_weighting_scheme calc
_refine_ls_wR_factor_gt 0.1024
_refine_ls_wR_factor_ref 0.1145
_reflns_number_gt 2213
_reflns_number_total 2884
_reflns_threshold_expression I>2\s(I)
_cod_data_source_file hg6032.cif
_cod_data_source_block I
_cod_original_sg_symbol_H-M 'P 21/n'
_cod_database_code 2203610
_cod_database_fobs_code 2203610

loop_
_symmetry_equiv_pos_as_xyz
'x, y, z'
'-x+1/2, y+1/2, -z+1/2'
'-x, -y, -z'
'x-1/2, -y-1/2, z-1/2'

loop_
_atom_site_label
_atom_site_fract_x
_atom_site_fract_y
_atom_site_fract_z
_atom_site_U_iso_or_equiv
_atom_site_adp_type
_atom_site_calc_flag
_atom_site_refinement_flags
_atom_site_occupancy
_atom_site_type_symbol
Co1 0.24978(2) 0.15117(3) -0.004522(16) 0.01569(14) Uani d . 1 Co
O2 0.06943(15) 0.14140(15) 0.06838(10) 0.0169(3) Uani d . 1 O
O3 0.43149(15) 0.13499(16) -0.07360(10) 0.0178(3) Uani d . 1 O
O4 0.13332(15) -0.01654(16) -0.07461(9) 0.0189(3) Uani d . 1 O
O5 0.36296(15) -0.01383(16) 0.07210(9) 0.0179(3) Uani d . 1 O
C6 0.5203(2) 0.0429(2) -0.04229(12) 0.0160(4) Uani d . 1 C
C7 -0.0189(2) 0.0461(2) 0.04156(12) 0.0162(4) Uani d . 1 C
N8 0.16213(19) 0.3060(2) -0.10054(12) 0.0185(4) Uani d . 1 N
C9 0.0459(2) 0.3829(2) -0.08569(14) 0.0233(5) Uani d . 1 C
H9 0.0012 0.3653 -0.0318 0.028 Uiso calc R 1 H
C10 -0.0129(2) 0.4867(3) -0.14447(14) 0.0266(5) Uani d . 1 C
H10 -0.0954 0.5392 -0.1309 0.032 Uiso calc R 1 H
C11 0.0509(2) 0.5127(2) -0.22363(14) 0.0247(5) Uani d . 1 C
H11 0.0135 0.5838 -0.2652 0.030 Uiso calc R 1 H
C12 0.1697(2) 0.4331(3) -0.24061(14) 0.0277(5) Uani d . 1 C
H12 0.2152 0.4477 -0.2945 0.033 Uiso calc R 1 H
C13 0.2220(2) 0.3316(3) -0.17801(14) 0.0257(5) Uani d . 1 C
H13 0.3041 0.2775 -0.1903 0.031 Uiso calc R 1 H
N14 0.33091(18) 0.3130(2) 0.08869(11) 0.0179(4) Uani d . 1 N
C15 0.3387(2) 0.2806(3) 0.17672(13) 0.0246(5) Uani d . 1 C
H15 0.3152 0.1847 0.1943 0.029 Uiso calc R 1 H
C16 0.3797(3) 0.3812(3) 0.24277(15) 0.0284(5) Uani d . 1 C
H16 0.3830 0.3546 0.3044 0.034 Uiso calc R 1 H
C17 0.4156(3) 0.5202(3) 0.21822(15) 0.0288(5) Uani d . 1 C
H17 0.4456 0.5905 0.2623 0.035 Uiso calc R 1 H
C18 0.4068(3) 0.5554(3) 0.12776(15) 0.0301(5) Uani d . 1 C
H18 0.4297 0.6506 0.1087 0.036 Uiso calc R 1 H
C19 0.3639(2) 0.4487(2) 0.06548(14) 0.0248(5) Uani d . 1 C
H19 0.3578 0.4734 0.0035 0.030 Uiso calc R 1 H
O20 0.3061(8) 0.7150(8) -0.0786(5) 0.051(2) Uani d P 0.25 O

loop_
_atom_site_aniso_label
_atom_site_aniso_U_11
_atom_site_aniso_U_22
_atom_site_aniso_U_33
_atom_site_aniso_U_12
_atom_site_aniso_U_13
_atom_site_aniso_U_23
Co1 0.0152(2) 0.0163(2) 0.01580(19) 0.00040(10) 0.00304(13) 0.00001(10)
O2 0.0159(7) 0.0196(8) 0.0158(7) -0.0020(6) 0.0040(6) -0.0020(5)
O3 0.0161(8) 0.0198(8) 0.0178(7) 0.0024(6) 0.0033(6) 0.0023(6)
O4 0.0177(7) 0.0212(8) 0.0184(7) -0.0022(6) 0.0061(6) -0.0032(6)
O5 0.0166(7) 0.0195(8) 0.0182(7) 0.0026(6) 0.0042(6) 0.0027(6)
C6 0.0183(10) 0.0150(10) 0.0146(10) -0.0039(8) 0.0007(8) -0.0021(8)
C7 0.0179(10) 0.0168(10) 0.0137(10) 0.0032(8) 0.0005(8) 0.0016(8)
N8 0.0177(9) 0.0184(9) 0.0195(9) -0.0006(7) 0.0007(7) 0.0017(7)
C9 0.0249(12) 0.0265(12) 0.0194(10) 0.0021(10) 0.0063(9) -0.0006(9)
C10 0.0251(12) 0.0296(13) 0.0253(11) 0.0078(10) 0.0030(9) 0.0004(9)
C11 0.0305(12) 0.0227(12) 0.0206(10) 0.0031(10) 0.0001(9) 0.0052(9)
C12 0.0281(12) 0.0349(14) 0.0210(11) 0.0043(10) 0.0067(9) 0.0076(10)
C13 0.0254(12) 0.0313(14) 0.0209(11) 0.0031(10) 0.0052(9) 0.0026(9)
N14 0.0169(9) 0.0175(9) 0.0193(9) 0.0000(7) 0.0021(7) -0.0044(7)
C15 0.0287(12) 0.0239(12) 0.0208(10) 0.0013(10) 0.0002(9) 0.0019(9)
C16 0.0365(13) 0.0293(13) 0.0190(11) 0.0003(11) -0.0003(9) -0.0017(9)
C17 0.0315(13) 0.0310(13) 0.0243(11) -0.0043(10) 0.0054(9) -0.0086(10)
C18 0.0346(13) 0.0259(13) 0.0305(12) -0.0105(11) 0.0063(10) -0.0020(10)
C19 0.0276(12) 0.0274(13) 0.0202(10) -0.0046(10) 0.0059(9) 0.0003(9)
O20 0.063(5) 0.038(5) 0.050(5) 0.017(4) -0.006(4) -0.006(4)

loop_
_atom_type_symbol
_atom_type_description
_atom_type_scat_dispersion_real
_atom_type_scat_dispersion_imag
_atom_type_scat_source
C C 0.0033 0.0016 'International Tables Vol C Tables 4.2.6.8 and 6.1.1.4'
H H 0.0000 0.0000 'International Tables Vol C Tables 4.2.6.8 and 6.1.1.4'
O O 0.0106 0.0060 'International Tables Vol C Tables 4.2.6.8 and 6.1.1.4'
Co Co 0.3494 0.9721 'International Tables Vol C Tables 4.2.6.8 and 6.1.1.4'
N N 0.0061 0.0033 'International Tables Vol C Tables 4.2.6.8 and 6.1.1.4'

loop_
_geom_angle_atom_site_label_1
_geom_angle_atom_site_label_2
_geom_angle_atom_site_label_3
_geom_angle_site_symmetry_1
_geom_angle_site_symmetry_3
_geom_angle
_geom_angle_publ_flag
O3 Co1 O2 . . 173.27(6) yes
O3 Co1 O4 . . 96.84(6) yes
O2 Co1 O4 . . 79.32(5) yes
O3 Co1 O5 . . 79.47(5) yes
O2 Co1 O5 . . 94.81(5) yes
O4 Co1 O5 . . 88.19(6) yes
O3 Co1 N14 . . 96.06(6) yes
O2 Co1 N14 . . 87.46(6) yes
O4 Co1 N14 . . 166.50(6) yes
O5 Co1 N14 . . 90.25(7) yes
O3 Co1 N8 . . 90.33(6) yes
O2 Co1 N8 . . 95.13(6) yes
O4 Co1 N8 . . 89.56(7) yes
O5 Co1 N8 . . 169.22(6) yes
N14 Co1 N8 . . 94.35(8) yes
C7 O2 Co1 . . 114.27(12) ?
C6 O3 Co1 . . 114.62(12) ?
C7 O4 Co1 3 . 113.14(12) ?
C6 O5 Co1 3_655 . 112.29(12) ?
O5 C6 O3 3_655 . 126.38(17) ?
O5 C6 C6 3_655 3_655 117.3(2) ?
O3 C6 C6 . 3_655 116.3(2) ?
O4 C7 O2 3 . 126.75(18) ?
O4 C7 C7 3 3 116.8(2) ?
O2 C7 C7 . 3 116.5(2) ?
C9 N8 C13 . . 116.94(19) ?
C9 N8 Co1 . . 121.30(14) ?
C13 N8 Co1 . . 121.76(15) ?
N8 C9 C10 . . 123.57(19) ?
N8 C9 H9 . . 118.2 ?
C10 C9 H9 . . 118.2 ?
C9 C10 C11 . . 118.7(2) ?
C9 C10 H10 . . 120.6 ?
C11 C10 H10 . . 120.6 ?
C12 C11 C10 . . 118.5(2) ?
C12 C11 H11 . . 120.7 ?
C10 C11 H11 . . 120.7 ?
C11 C12 C13 . . 119.1(2) ?
C11 C12 H12 . . 120.5 ?
C13 C12 H12 . . 120.5 ?
N8 C13 C12 . . 123.2(2) ?
N8 C13 H13 . . 118.4 ?
C12 C13 H13 . . 118.4 ?
C19 N14 C15 . . 117.59(19) ?
C19 N14 Co1 . . 123.92(14) ?
C15 N14 Co1 . . 118.27(15) ?
N14 C15 C16 . . 122.7(2) ?
N14 C15 H15 . . 118.6 ?
C16 C15 H15 . . 118.6 ?
C17 C16 C15 . . 119.3(2) ?
C17 C16 H16 . . 120.4 ?
C15 C16 H16 . . 120.4 ?
C16 C17 C18 . . 118.5(2) ?
C16 C17 H17 . . 120.7 ?
C18 C17 H17 . . 120.7 ?
C17 C18 C19 . . 118.8(2) ?
C17 C18 H18 . . 120.6 ?
C19 C18 H18 . . 120.6 ?
N14 C19 C18 . . 123.0(2) ?
N14 C19 H19 . . 118.5 ?
C18 C19 H19 . . 118.5 ?

loop_
_geom_bond_atom_site_label_1
_geom_bond_atom_site_label_2
_geom_bond_site_symmetry_2
_geom_bond_distance
_geom_bond_publ_flag
Co1 O3 . 2.0721(15) yes
Co1 O2 . 2.0903(14) yes
Co1 O4 . 2.1209(15) yes
Co1 O5 . 2.1350(14) yes
Co1 N14 . 2.1375(18) yes
Co1 N8 . 2.1400(18) yes
O2 C7 . 1.252(2) yes
O3 C6 . 1.255(3) yes
O4 C7 3 1.251(2) yes
O5 C6 3_655 1.247(2) yes
C6 O5 3_655 1.248(2) yes
C6 C6 3_655 1.561(4) yes
C7 O4 3 1.251(2) yes
C7 C7 3 1.566(4) yes
N8 C9 . 1.337(3) ?
N8 C13 . 1.346(3) ?
C9 C10 . 1.383(3) ?
C9 H9 . 0.9500 ?
C10 C11 . 1.388(3) ?
C10 H10 . 0.9500 ?
C11 C12 . 1.377(3) ?
C11 H11 . 0.9500 ?
C12 C13 . 1.384(3) ?
C12 H12 . 0.9500 ?
C13 H13 . 0.9500 ?
N14 C19 . 1.337(3) ?
N14 C15 . 1.345(3) ?
C15 C16 . 1.385(3) ?
C15 H15 . 0.9500 ?
C16 C17 . 1.377(3) ?
C16 H16 . 0.9500 ?
C17 C18 . 1.385(3) ?
C17 H17 . 0.9500 ?
C18 C19 . 1.389(3) ?
C18 H18 . 0.9500 ?
C19 H19 . 0.9500 ?
